data_7201943
loop_
_publ_author_name
'Shin, Ji-Young'
'Patrick, Brian O.'
'Dolphin, David'

_publ_section_title
;
 Conformational flexibility of dipyrromethenes: supramolecular
 assemblies with hydroquinones
;
_journal_issue 8
_journal_name_full CrystEngComm
_journal_page_first 960
_journal_paper_doi 10.1039/b800367j
_journal_volume 10
_journal_year 2008
_chemical_formula_sum 'C15 H11 N3 O2'
_chemical_formula_weight 265.27
_chemical_name_systematic
;
?
;
_space_group_IT_number 61
_symmetry_cell_setting orthorhombic
_symmetry_space_group_name_Hall '-P 2ac 2ab'
_symmetry_space_group_name_H-M 'P b c a'
_atom_sites_solution_hydrogens geom
_atom_sites_solution_primary direct
_atom_sites_solution_secondary difmap
_audit_creation_method SHELXL-97
_cell_angle_alpha 90.00
_cell_angle_beta 90.00
_cell_angle_gamma 90.00
_cell_formula_units_Z 8
_cell_length_a 14.6809(16)
_cell_length_b 7.4146(9)
_cell_length_c 24.350(3)
_cell_measurement_reflns_used 6096
_cell_measurement_temperature 173(2)
_cell_measurement_theta_max 23.97
_cell_measurement_theta_min 3.19
_cell_volume 2650.6(5)
_computing_structure_refinement 'SHELXL-97 (Sheldrick, 1997)'
_diffrn_ambient_temperature 173(2)
_diffrn_measured_fraction_theta_full 0.989
_diffrn_measured_fraction_theta_max 0.989
_diffrn_measurement_device_type 'Bruker X8 APEX'
_diffrn_measurement_method 'area detector'
_diffrn_radiation_monochromator graphite
_diffrn_radiation_source 'fine-focus sealed tube'
_diffrn_radiation_type MoK\a
_diffrn_radiation_wavelength 0.71073
_diffrn_reflns_av_R_equivalents 0.0325
_diffrn_reflns_av_sigmaI/netI 0.0201
_diffrn_reflns_limit_h_max 18
_diffrn_reflns_limit_h_min -18
_diffrn_reflns_limit_k_max 9
_diffrn_reflns_limit_k_min -9
_diffrn_reflns_limit_l_max 31
_diffrn_reflns_limit_l_min -31
_diffrn_reflns_number 54647
_diffrn_reflns_theta_full 27.85
_diffrn_reflns_theta_max 27.85
_diffrn_reflns_theta_min 1.67
_exptl_absorpt_coefficient_mu 0.092
_exptl_absorpt_correction_T_max 0.989
_exptl_absorpt_correction_T_min 0.941
_exptl_absorpt_correction_type multi-scan
_exptl_crystal_colour red
_exptl_crystal_density_diffrn 1.329
_exptl_crystal_density_method 'not measured'
_exptl_crystal_description prism
_exptl_crystal_F_000 1104
_exptl_crystal_size_max 0.35
_exptl_crystal_size_mid 0.25
_exptl_crystal_size_min 0.12
_refine_diff_density_max 0.214
_refine_diff_density_min -0.202
_refine_diff_density_rms 0.032
_refine_ls_extinction_method none
_refine_ls_goodness_of_fit_ref 1.074
_refine_ls_hydrogen_treatment mixed
_refine_ls_matrix_type full
_refine_ls_number_parameters 185
_refine_ls_number_reflns 3122
_refine_ls_number_restraints 0
_refine_ls_restrained_S_all 1.074
_refine_ls_R_factor_all 0.0621
_refine_ls_R_factor_gt 0.0403
_refine_ls_shift/su_max 0.000
_refine_ls_shift/su_mean 0.000
_refine_ls_structure_factor_coef Fsqd
_refine_ls_weighting_details 'calc w=1/[\s^2^(Fo^2^)+(0.0512P)^2^+0.5503P] where P=(Fo^2^+2Fc^2^)/3'
_refine_ls_weighting_scheme calc
_refine_ls_wR_factor_gt 0.1051
_refine_ls_wR_factor_ref 0.1160
_reflns_number_gt 2243
_reflns_number_total 3122
_reflns_threshold_expression >2sigma(I)
_cod_data_source_file b800367j.txt
_cod_data_source_block Compound1
_cod_original_cell_volume 2650.6(6)
_cod_original_sg_symbol_H-M Pbca
_cod_database_code 7201943

loop_
_symmetry_equiv_pos_as_xyz
'x, y, z'
'-x+1/2, -y, z+1/2'
'-x, y+1/2, -z+1/2'
'x+1/2, -y+1/2, -z'
'-x, -y, -z'
'x-1/2, y, -z-1/2'
'x, -y-1/2, z-1/2'
'-x-1/2, y-1/2, z'

loop_
_atom_site_label
_atom_site_type_symbol
_atom_site_fract_x
_atom_site_fract_y
_atom_site_fract_z
_atom_site_U_iso_or_equiv
_atom_site_adp_type
_atom_site_occupancy
_atom_site_symmetry_multiplicity
_atom_site_calc_flag
_atom_site_refinement_flags
_atom_site_disorder_assembly
_atom_site_disorder_group
C1 C 0.34074(10) 0.2034(2) 0.13516(6) 0.0519(4) Uani 1 1 d . . .
H1 H 0.3071 0.0973 0.1434 0.062 Uiso 1 1 calc R . .
C2 C 0.31679(11) 0.3320(2) 0.09683(6) 0.0536(4) Uani 1 1 d . . .
H2 H 0.2641 0.3302 0.0742 0.064 Uiso 1 1 calc R . .
C3 C 0.38429(10) 0.4659(2) 0.09730(5) 0.0477(3) Uani 1 1 d . . .
H3 H 0.3855 0.5715 0.0752 0.057 Uiso 1 1 calc R . .
C4 C 0.44968(9) 0.41526(17) 0.13644(5) 0.0391(3) Uani 1 1 d . . .
C5 C 0.53293(9) 0.50252(16) 0.15289(5) 0.0368(3) Uani 1 1 d . . .
C6 C 0.58779(9) 0.44213(17) 0.19552(5) 0.0380(3) Uani 1 1 d . . .
C7 C 0.67783(10) 0.50415(18) 0.21050(5) 0.0435(3) Uani 1 1 d . . .
H7 H 0.7109 0.5998 0.1939 0.052 Uiso 1 1 calc R . .
C8 C 0.70580(10) 0.3988(2) 0.25291(6) 0.0498(4) Uani 1 1 d . . .
H8 H 0.7624 0.4057 0.2717 0.060 Uiso 1 1 calc R . .
C9 C 0.63284(11) 0.2748(2) 0.26370(5) 0.0504(4) Uani 1 1 d . . .
H9 H 0.6346 0.1865 0.2920 0.060 Uiso 1 1 calc R . .
C10 C 0.56087(9) 0.66819(17) 0.12200(5) 0.0378(3) Uani 1 1 d . . .
C11 C 0.57832(9) 0.82897(17) 0.15038(5) 0.0427(3) Uani 1 1 d . . .
H11 H 0.5713 0.8324 0.1891 0.051 Uiso 1 1 calc R . .
C12 C 0.60580(10) 0.98379(18) 0.12253(6) 0.0496(4) Uani 1 1 d . . .
H12 H 0.6188 1.0921 0.1418 0.059 Uiso 1 1 calc R . .
C13 C 0.61371(10) 0.9754(2) 0.06582(6) 0.0516(4) Uani 1 1 d . . .
C14 C 0.59651(11) 0.8195(2) 0.03618(6) 0.0537(4) Uani 1 1 d . . .
H14 H 0.6025 0.8182 -0.0027 0.064 Uiso 1 1 calc R . .
C15 C 0.57040(10) 0.6653(2) 0.06443(5) 0.0465(3) Uani 1 1 d . . .
H15 H 0.5589 0.5569 0.0448 0.056 Uiso 1 1 calc R . .
N1 N 0.42022(8) 0.25340(16) 0.15914(5) 0.0448(3) Uani 1 1 d . . .
N2 N 0.56307(8) 0.29641(15) 0.23023(4) 0.0451(3) Uani 1 1 d . . .
N3 N 0.64200(11) 1.1402(2) 0.03623(8) 0.0759(5) Uani 1 1 d . . .
O1 O 0.67250(13) 1.2687(2) 0.06305(8) 0.1067(6) Uani 1 1 d . . .
O2 O 0.63308(11) 1.1408(2) -0.01446(7) 0.1018(6) Uani 1 1 d . . .
H1N H 0.4498(12) 0.199(2) 0.1880(7) 0.068(5) Uiso 1 1 d . . .

loop_
_atom_site_aniso_label
_atom_site_aniso_U_11
_atom_site_aniso_U_22
_atom_site_aniso_U_33
_atom_site_aniso_U_23
_atom_site_aniso_U_13
_atom_site_aniso_U_12
C1 0.0512(9) 0.0560(9) 0.0487(8) -0.0098(7) 0.0094(7) -0.0098(7)
C2 0.0483(9) 0.0700(10) 0.0427(7) -0.0112(7) 0.0007(6) -0.0032(8)
C3 0.0523(9) 0.0528(8) 0.0381(7) -0.0023(6) 0.0015(6) 0.0029(7)
C4 0.0460(7) 0.0370(7) 0.0342(6) -0.0035(5) 0.0059(5) 0.0030(6)
C5 0.0460(7) 0.0325(6) 0.0319(6) -0.0025(5) 0.0073(5) 0.0047(5)
C6 0.0455(7) 0.0357(6) 0.0327(6) -0.0005(5) 0.0061(5) 0.0027(6)
C7 0.0488(8) 0.0399(7) 0.0417(7) -0.0002(6) 0.0041(6) 0.0021(6)
C8 0.0514(8) 0.0529(8) 0.0451(7) 0.0013(7) -0.0037(6) 0.0071(7)
C9 0.0622(10) 0.0497(8) 0.0391(7) 0.0096(6) 0.0034(6) 0.0092(7)
C10 0.0399(7) 0.0376(7) 0.0358(6) 0.0025(5) 0.0048(5) 0.0050(5)
C11 0.0475(8) 0.0379(7) 0.0427(7) 0.0004(6) 0.0089(6) 0.0047(6)
C12 0.0478(8) 0.0363(7) 0.0646(9) 0.0012(6) 0.0156(7) 0.0058(6)
C13 0.0460(8) 0.0438(8) 0.0651(9) 0.0186(7) 0.0213(7) 0.0120(6)
C14 0.0578(9) 0.0615(10) 0.0417(7) 0.0140(7) 0.0148(6) 0.0127(7)
C15 0.0562(9) 0.0458(8) 0.0374(7) 0.0011(6) 0.0060(6) 0.0059(7)
N1 0.0477(7) 0.0415(6) 0.0450(6) -0.0006(5) 0.0062(5) -0.0019(5)
N2 0.0551(7) 0.0431(6) 0.0371(5) 0.0065(5) 0.0064(5) 0.0023(5)
N3 0.0682(10) 0.0576(10) 0.1019(12) 0.0356(9) 0.0420(9) 0.0169(8)
O1 0.1271(14) 0.0459(7) 0.1471(15) 0.0178(9) 0.0620(11) -0.0047(8)
O2 0.0964(11) 0.1070(12) 0.1021(11) 0.0655(10) 0.0316(8) 0.0100(9)

loop_
_atom_type_symbol
_atom_type_description
_atom_type_scat_dispersion_real
_atom_type_scat_dispersion_imag
_atom_type_scat_source
C C 0.0033 0.0016 'International Tables Vol C Tables 4.2.6.8 and 6.1.1.4'
H H 0.0000 0.0000 'International Tables Vol C Tables 4.2.6.8 and 6.1.1.4'
N N 0.0061 0.0033 'International Tables Vol C Tables 4.2.6.8 and 6.1.1.4'
O O 0.0106 0.0060 'International Tables Vol C Tables 4.2.6.8 and 6.1.1.4'

loop_
_geom_angle_atom_site_label_1
_geom_angle_atom_site_label_2
_geom_angle_atom_site_label_3
_geom_angle
_geom_angle_site_symmetry_1
_geom_angle_site_symmetry_3
_geom_angle_publ_flag
N1 C1 C2 108.74(13) . . ?
N1 C1 H1 125.6 . . ?
C2 C1 H1 125.6 . . ?
C1 C2 C3 107.68(13) . . ?
C1 C2 H2 126.2 . . ?
C3 C2 H2 126.2 . . ?
C2 C3 C4 107.41(13) . . ?
C2 C3 H3 126.3 . . ?
C4 C3 H3 126.3 . . ?
N1 C4 C3 106.75(12) . . ?
N1 C4 C5 122.78(12) . . ?
C3 C4 C5 130.47(12) . . ?
C6 C5 C4 123.76(12) . . ?
C6 C5 C10 118.76(12) . . ?
C4 C5 C10 117.48(11) . . ?
C5 C6 N2 122.86(12) . . ?
C5 C6 C7 128.05(12) . . ?
N2 C6 C7 109.01(11) . . ?
C8 C7 C6 106.56(12) . . ?
C8 C7 H7 126.7 . . ?
C6 C7 H7 126.7 . . ?
C7 C8 C9 106.37(13) . . ?
C7 C8 H8 126.8 . . ?
C9 C8 H8 126.8 . . ?
N2 C9 C8 112.86(12) . . ?
N2 C9 H9 123.6 . . ?
C8 C9 H9 123.6 . . ?
C11 C10 C15 119.05(12) . . ?
C11 C10 C5 120.01(10) . . ?
C15 C10 C5 120.95(12) . . ?
C12 C11 C10 120.92(12) . . ?
C12 C11 H11 119.5 . . ?
C10 C11 H11 119.5 . . ?
C13 C12 C11 118.16(13) . . ?
C13 C12 H12 120.9 . . ?
C11 C12 H12 120.9 . . ?
C14 C13 C12 122.73(13) . . ?
C14 C13 N3 119.12(14) . . ?
C12 C13 N3 118.15(15) . . ?
C13 C14 C15 118.63(13) . . ?
C13 C14 H14 120.7 . . ?
C15 C14 H14 120.7 . . ?
C14 C15 C10 120.50(13) . . ?
C14 C15 H15 119.8 . . ?
C10 C15 H15 119.8 . . ?
C1 N1 C4 109.41(12) . . ?
C1 N1 H1N 127.8(11) . . ?
C4 N1 H1N 122.6(11) . . ?
C9 N2 C6 105.19(12) . . ?
O1 N3 O2 124.02(16) . . ?
O1 N3 C13 118.70(17) . . ?
O2 N3 C13 117.28(19) . . ?

loop_
_geom_bond_atom_site_label_1
_geom_bond_atom_site_label_2
_geom_bond_distance
_geom_bond_site_symmetry_2
_geom_bond_publ_flag
C1 N1 1.357(2) . ?
C1 C2 1.380(2) . ?
C1 H1 0.9500 . ?
C2 C3 1.403(2) . ?
C2 H2 0.9500 . ?
C3 C4 1.4039(19) . ?
C3 H3 0.9500 . ?
C4 N1 1.3903(17) . ?
C4 C5 1.4397(19) . ?
C5 C6 1.3882(18) . ?
C5 C10 1.4977(17) . ?
C6 N2 1.4190(16) . ?
C6 C7 1.446(2) . ?
C7 C8 1.3585(19) . ?
C7 H7 0.9500 . ?
C8 C9 1.436(2) . ?
C8 H8 0.9500 . ?
C9 N2 1.3186(19) . ?
C9 H9 0.9500 . ?
C10 C11 1.4015(18) . ?
C10 C15 1.4090(18) . ?
C11 C12 1.3930(18) . ?
C11 H11 0.9500 . ?
C12 C13 1.387(2) . ?
C12 H12 0.9500 . ?
C13 C14 1.386(2) . ?
C13 N3 1.4781(19) . ?
C14 C15 1.389(2) . ?
C14 H14 0.9500 . ?
C15 H15 0.9500 . ?
N1 H1N 0.920(18) . ?
N3 O1 1.239(2) . ?
N3 O2 1.241(2) . ?

loop_
_geom_torsion_atom_site_label_1
_geom_torsion_atom_site_label_2
_geom_torsion_atom_site_label_3
_geom_torsion_atom_site_label_4
_geom_torsion
_geom_torsion_site_symmetry_1
_geom_torsion_site_symmetry_2
_geom_torsion_site_symmetry_3
_geom_torsion_site_symmetry_4
_geom_torsion_publ_flag
N1 C1 C2 C3 0.07(16) . . . . ?
C1 C2 C3 C4 0.30(16) . . . . ?
C2 C3 C4 N1 -0.55(15) . . . . ?
C2 C3 C4 C5 179.24(13) . . . . ?
N1 C4 C5 C6 -5.23(19) . . . . ?
C3 C4 C5 C6 175.02(13) . . . . ?
N1 C4 C5 C10 175.02(11) . . . . ?
C3 C4 C5 C10 -4.73(19) . . . . ?
C4 C5 C6 N2 -5.49(19) . . . . ?
C10 C5 C6 N2 174.25(10) . . . . ?
C4 C5 C6 C7 170.87(12) . . . . ?
C10 C5 C6 C7 -9.38(19) . . . . ?
C5 C6 C7 C8 -176.88(13) . . . . ?
N2 C6 C7 C8 -0.11(14) . . . . ?
C6 C7 C8 C9 -0.39(15) . . . . ?
C7 C8 C9 N2 0.82(17) . . . . ?
C6 C5 C10 C11 -54.47(17) . . . . ?
C4 C5 C10 C11 125.29(13) . . . . ?
C6 C5 C10 C15 125.26(13) . . . . ?
C4 C5 C10 C15 -54.98(16) . . . . ?
C15 C10 C11 C12 -0.8(2) . . . . ?
C5 C10 C11 C12 178.96(12) . . . . ?
C10 C11 C12 C13 1.2(2) . . . . ?
C11 C12 C13 C14 -0.8(2) . . . . ?
C11 C12 C13 N3 179.42(13) . . . . ?
C12 C13 C14 C15 -0.1(2) . . . . ?
N3 C13 C14 C15 179.69(14) . . . . ?
C13 C14 C15 C10 0.6(2) . . . . ?
C11 C10 C15 C14 -0.2(2) . . . . ?
C5 C10 C15 C14 -179.88(13) . . . . ?
C2 C1 N1 C4 -0.42(15) . . . . ?
C3 C4 N1 C1 0.60(14) . . . . ?
C5 C4 N1 C1 -179.20(12) . . . . ?
C8 C9 N2 C6 -0.86(16) . . . . ?
C5 C6 N2 C9 177.57(12) . . . . ?
C7 C6 N2 C9 0.59(14) . . . . ?
C14 C13 N3 O1 -167.49(16) . . . . ?
C12 C13 N3 O1 12.3(2) . . . . ?
C14 C13 N3 O2 12.8(2) . . . . ?
C12 C13 N3 O2 -167.37(15) . . . . ?
